data_7009415
loop_
_publ_author_name
'Barandika, M. Gotzone'
'Hern\'andez-Pino, Margarita L.'
'Urtiaga, M. Karmele'
'Cort\'es, Roberto'
'Lezama, Luis'
'Arriortua, M. Isabel'
'Rojo, Te\'ofilo'

_publ_section_title
;
 Solvent control in the synthesis of [Mn(NCS)2(bpe)2(H2O)2] and
 [Mn(NCS)2(bpe)1.5(CH3OH)]n
 (bpe&#x2005;=&#x2005;1,2-bis(4-pyridyl)ethene): structural analysis
 and magnetic properties
;
_journal_issue 9
_journal_name_full 'Journal of the Chemical Society, Dalton Transactions'
_journal_page_first 1469
_journal_paper_doi 10.1039/b000808g
_journal_year 2000
_chemical_formula_sum 'C21 H18 Mn N5 O S2'
_chemical_formula_weight 475.46
_chemical_name_systematic
; 
 ? 
;
_space_group_IT_number 2
_symmetry_cell_setting triclinic
_symmetry_space_group_name_Hall '-P 1'
_symmetry_space_group_name_H-M 'P -1'
_atom_sites_solution_hydrogens geom
_atom_sites_solution_primary direct
_atom_sites_solution_secondary difmap
_audit_creation_method SHELXL
_cell_angle_alpha 114.500(10)
_cell_angle_beta 92.070(10)
_cell_angle_gamma 93.870(10)
_cell_formula_units_Z 2
_cell_length_a 8.807(2)
_cell_length_b 11.130(2)
_cell_length_c 12.9720(10)
_cell_measurement_temperature 293(2)
_cell_volume 1151.5(4)
_computing_cell_refinement 'Enraf-Nonius CAD-4'
_computing_data_collection 'Enraf-Nonius CAD-4'
_computing_data_reduction 'Xtal 3.2 (Hall, Flack & Stewart, 1992)'
_computing_structure_refinement 'SHELXL97 (Sheldrick, 1997a)'
_computing_structure_solution 'SHELXS97 (Sheldrick, 1997b)'
_diffrn_ambient_temperature 293(2)
_diffrn_measurement_device 'Enraf-Nonius CAD-4 diffractometer'
_diffrn_measurement_method \w-2\q
_diffrn_radiation_monochromator graphite
_diffrn_radiation_source 'fine-focus sealed tube'
_diffrn_radiation_type MoK\a
_diffrn_radiation_wavelength 0.71070
_diffrn_reflns_av_R_equivalents 0.0000
_diffrn_reflns_av_sigmaI/netI 0.0446
_diffrn_reflns_limit_h_max 12
_diffrn_reflns_limit_h_min -12
_diffrn_reflns_limit_k_max 14
_diffrn_reflns_limit_k_min -15
_diffrn_reflns_limit_l_max 18
_diffrn_reflns_limit_l_min 0
_diffrn_reflns_number 6709
_diffrn_reflns_theta_max 29.97
_diffrn_reflns_theta_min 1.73
_diffrn_standards_interval_count 200
_diffrn_standards_number 2
_exptl_absorpt_coefficient_mu 0.776
_exptl_crystal_density_diffrn 1.371
_exptl_crystal_F_000 488
_refine_diff_density_max 0.565
_refine_diff_density_min -0.432
_refine_diff_density_rms 0.072
_refine_ls_extinction_method none
_refine_ls_goodness_of_fit_all 0.663
_refine_ls_goodness_of_fit_obs 0.548
_refine_ls_matrix_type full
_refine_ls_number_parameters 305
_refine_ls_number_reflns 6709
_refine_ls_number_restraints 2
_refine_ls_restrained_S_all 0.663
_refine_ls_restrained_S_obs 0.548
_refine_ls_R_factor_all 0.0881
_refine_ls_R_factor_obs 0.0481
_refine_ls_shift/esd_max -1.468
_refine_ls_shift/esd_mean 0.081
_refine_ls_structure_factor_coef Fsqd
_refine_ls_weighting_details 'w=1/[\s^2^(Fo^2^)+(0.2478P)^2^+1.6471P] where P=(Fo^2^+2Fc^2^)/3'
_refine_ls_weighting_scheme calc
_refine_ls_wR_factor_all 0.2361
_refine_ls_wR_factor_obs 0.1594
_reflns_number_observed 4341
_reflns_number_total 6709
_reflns_observed_criterion >2sigma(I)
_cod_data_source_file b000808g.txt
_cod_data_source_block mnncs
_cod_depositor_comments
;
The following automatic conversions were performed:
'_symmetry_cell_setting' value 'Triclinic' changed to 'triclinic'
according to '/home/saulius/struct/CIF-dictionaries/cif_core.dic'
dictionary named 'cif_core.dic' version 2.4.1 from 2010-06-29.

Automatic conversion script
Id: cif_fix_enum 1527 2010-12-29 10:47:43Z saulius 

The following automatic conversions were performed:

'_refine_ls_weighting_scheme' value 'calc
w=1/[\s^2^(Fo^2^)+(0.2478P)^2^+1.6471P] where P=(Fo^2^+2Fc^2^)/3' was
changed to 'calc'. New tag '_refine_ls_weighting_details' was
created. The value of the new tag was set to
'w=1/[\s^2^(Fo^2^)+(0.2478P)^2^+1.6471P] where P=(Fo^2^+2Fc^2^)/3'.

Automatic conversion script
Id: cif_fix_values 3143 2015-03-26 13:38:13Z robertas 
;
_cod_original_cell_volume 1151.5(3)
_cod_database_code 7009415

loop_
_symmetry_equiv_pos_as_xyz
'x, y, z'
'-x, -y, -z'

loop_
_atom_site_aniso_label
_atom_site_aniso_U_11
_atom_site_aniso_U_22
_atom_site_aniso_U_33
_atom_site_aniso_U_23
_atom_site_aniso_U_13
_atom_site_aniso_U_12
Mn1 0.0354(2) 0.0365(3) 0.0362(3) 0.0162(2) 0.0054(2) 0.0079(2)
N4 0.053(2) 0.055(2) 0.063(2) 0.035(2) 0.0127(15) 0.0056(14)
C19 0.056(2) 0.061(2) 0.045(2) 0.030(2) -0.001(2) -0.004(2)
S1A 0.075(3) 0.151(7) 0.057(2) 0.061(3) -0.003(2) -0.038(3)
S1B 0.096(6) 0.138(6) 0.088(3) 0.085(4) -0.028(3) -0.056(4)
N5 0.060(2) 0.046(2) 0.0430(15) 0.0191(12) 0.0024(13) -0.0049(13)
C20 0.0409(15) 0.0332(13) 0.0339(14) 0.0098(11) -0.0007(11) 0.0034(11)
S2 0.0558(5) 0.0508(5) 0.0422(4) 0.0218(4) -0.0049(4) -0.0141(4)
N1 0.0378(13) 0.0355(12) 0.048(2) 0.0123(11) 0.0050(11) 0.0084(10)
C1 0.038(2) 0.040(2) 0.071(2) 0.018(2) 0.009(2) 0.0059(13)
C2 0.040(2) 0.0331(14) 0.075(3) 0.015(2) 0.009(2) 0.0059(12)
C3 0.0354(14) 0.0385(14) 0.042(2) 0.0117(12) 0.0028(12) 0.0068(11)
C4 0.039(2) 0.037(2) 0.066(2) 0.014(2) 0.009(2) 0.0024(12)
C5 0.042(2) 0.0345(15) 0.067(2) 0.0127(15) 0.008(2) 0.0050(13)
C6 0.0316(14) 0.039(2) 0.055(2) 0.0122(14) 0.0052(13) 0.0066(11)
N2 0.0409(14) 0.0456(15) 0.045(2) 0.0110(12) 0.0000(12) 0.0094(11)
C7 0.065(2) 0.060(2) 0.060(2) 0.022(2) -0.012(2) 0.021(2)
C8 0.079(3) 0.065(3) 0.103(4) 0.016(3) -0.038(3) 0.033(3)
C9 0.039(2) 0.051(2) 0.122(5) -0.016(3) -0.013(2) 0.016(2)
C10 0.041(2) 0.063(3) 0.088(3) -0.009(2) 0.018(2) 0.001(2)
C11 0.044(2) 0.053(2) 0.057(2) 0.011(2) 0.011(2) 0.003(2)
C12A 0.044(3) 0.041(3) 0.041(3) 0.010(3) -0.003(3) 0.016(3)
C13A 0.042(3) 0.038(3) 0.049(4) 0.011(3) 0.003(3) 0.014(3)
C13B 0.044(4) 0.046(4) 0.056(4) 0.020(3) -0.002(3) 0.009(3)
C12B 0.047(4) 0.055(4) 0.059(5) 0.027(4) -0.003(3) 0.013(3)
C14 0.077(3) 0.055(2) 0.071(3) 0.017(2) 0.004(2) 0.012(2)
C15 0.079(3) 0.060(3) 0.096(4) 0.000(3) 0.024(3) 0.011(3)
C16 0.044(2) 0.034(2) 0.145(5) -0.004(3) 0.004(3) 0.009(2)
C17 0.050(2) 0.041(2) 0.134(5) 0.027(3) -0.030(3) -0.001(2)
C18 0.053(2) 0.045(2) 0.068(3) 0.014(2) -0.009(2) -0.004(2)
N3 0.054(2) 0.0396(15) 0.069(2) 0.0111(15) -0.002(2) 0.0111(13)
O1 0.077(2) 0.0475(13) 0.0375(12) 0.0098(11) -0.0107(12) 0.0193(13)
C21 0.064(3) 0.074(3) 0.055(2) 0.020(2) -0.008(2) 0.015(2)

loop_
_atom_site_label
_atom_site_type_symbol
_atom_site_fract_x
_atom_site_fract_y
_atom_site_fract_z
_atom_site_U_iso_or_equiv
_atom_site_thermal_displace_type
_atom_site_occupancy
_atom_site_calc_flag
_atom_site_refinement_flags
_atom_site_disorder_group
Mn1 Mn -0.06913(5) 0.42880(4) 0.18844(4) 0.0354(2) Uani 1 d . .
N4 N -0.1882(4) 0.2829(3) 0.2329(3) 0.0533(8) Uani 1 d . .
C19 C -0.2779(5) 0.2333(4) 0.2685(3) 0.0517(8) Uani 1 d . .
S1A S -0.4201(12) 0.1812(13) 0.3208(8) 0.091(3) Uani 0.50 d P .
S1B S -0.3872(12) 0.1510(13) 0.3181(10) 0.099(3) Uani 0.50 d P .
N5 N 0.0395(4) 0.5795(3) 0.1418(3) 0.0499(7) Uani 1 d . .
C20 C 0.1021(4) 0.6362(3) 0.0960(3) 0.0375(6) Uani 1 d . .
S2 S 0.19327(12) 0.71391(10) 0.03046(8) 0.0499(2) Uani 1 d . .
N1 N 0.1347(3) 0.3075(3) 0.1370(3) 0.0419(6) Uani 1 d . .
C1 C 0.1156(4) 0.1757(4) 0.1062(4) 0.0514(9) Uani 1 d . .
H1 H 0.0201(4) 0.1388(4) 0.1120(4) 0.096(5) Uiso 1 calc R .
C2 C 0.2293(4) 0.0930(3) 0.0668(4) 0.0517(9) Uani 1 d . .
H2 H 0.2098(4) 0.0025(3) 0.0462(4) 0.096(5) Uiso 1 calc R .
C3 C 0.3741(4) 0.1450(3) 0.0577(3) 0.0400(6) Uani 1 d . .
C4 C 0.3947(4) 0.2811(3) 0.0918(4) 0.0499(8) Uani 1 d . .
H4 H 0.4896(4) 0.3211(3) 0.0888(4) 0.096(5) Uiso 1 calc R .
C5 C 0.2731(4) 0.3574(3) 0.1302(4) 0.0506(8) Uani 1 d . .
H5 H 0.2895(4) 0.4484(3) 0.1523(4) 0.096(5) Uiso 1 calc R .
C6 C 0.5024(4) 0.0645(3) 0.0176(3) 0.0442(7) Uani 1 d D .
H6 H 0.6071(31) 0.1113(55) 0.0240(53) 0.096(5) Uiso 1 d D .
N2 N -0.2787(3) 0.5465(3) 0.2303(3) 0.0464(6) Uani 1 d . .
C7 C -0.3235(5) 0.6129(4) 0.1702(4) 0.0627(11) Uani 1 d . .
H7 H -0.2783(5) 0.5987(4) 0.1029(4) 0.096(5) Uiso 1 calc R .
C8 C -0.4333(6) 0.7009(5) 0.2040(6) 0.089(2) Uani 1 d . .
H8 H -0.4627(6) 0.7420(5) 0.1579(6) 0.096(5) Uiso 1 calc R .
C9 C -0.5001(5) 0.7292(5) 0.3043(6) 0.088(2) Uani 1 d . .
C10 C -0.4554(5) 0.6584(5) 0.3652(5) 0.077(2) Uani 1 d . .
H10 H -0.4991(5) 0.6715(5) 0.4329(5) 0.096(5) Uiso 1 calc R .
C11 C -0.3469(4) 0.5690(4) 0.3265(4) 0.0554(9) Uani 1 d . .
H11 H -0.3201(4) 0.5226(4) 0.3688(4) 0.096(5) Uiso 1 calc R .
C12A C -0.5995(8) 0.8408(7) 0.3163(6) 0.0441(14) Uani 0.50 d P .
C13A C -0.6618(8) 0.8933(7) 0.4173(7) 0.0451(15) Uani 0.50 d P .
C13B C -0.6604(9) 0.9037(8) 0.3438(7) 0.049(2) Uani 0.50 d P .
C12B C -0.6118(9) 0.8212(9) 0.3839(8) 0.052(2) Uani 0.50 d P .
C14 C -0.9094(6) 1.1694(5) 0.4145(5) 0.0705(12) Uani 1 d . .
H14 H -0.9485(6) 1.2089(5) 0.3698(5) 0.096(5) Uiso 1 calc R .
C15 C -0.8184(7) 1.0684(5) 0.3661(6) 0.089(2) Uani 1 d . .
H15 H -0.7957(7) 1.0420(5) 0.2908(6) 0.096(5) Uiso 1 calc R .
C16 C -0.7600(5) 1.0052(4) 0.4293(6) 0.088(2) Uani 1 d . .
C17 C -0.7996(5) 1.0504(4) 0.5399(6) 0.080(2) Uani 1 d . .
H17 H -0.7646(5) 1.0110(4) 0.5859(6) 0.096(5) Uiso 1 calc R .
C18 C -0.8904(5) 1.1529(4) 0.5829(4) 0.0593(10) Uani 1 d . .
H18 H -0.9150(5) 1.1810(4) 0.6579(4) 0.096(5) Uiso 1 calc R .
N3 N -0.9449(4) 1.2144(3) 0.5228(3) 0.0582(8) Uani 1 d . .
O1 O 0.0354(4) 0.5426(3) 0.3605(2) 0.0564(7) Uani 1 d D .
H100 H 0.0046(70) 0.6351(25) 0.4018(45) 0.096(5) Uiso 1 d D .
C21 C 0.1610(6) 0.5211(5) 0.4179(4) 0.0664(11) Uani 1 d . .
H211 H 0.1765(6) 0.5910(5) 0.4930(4) 0.096(5) Uiso 1 calc R .
H212 H 0.2504(6) 0.5198(5) 0.3773(4) 0.096(5) Uiso 1 calc R .
H213 H 0.1424(6) 0.4376(5) 0.4226(4) 0.096(5) Uiso 1 calc R .

loop_
_atom_type_symbol
_atom_type_description
_atom_type_scat_dispersion_real
_atom_type_scat_dispersion_imag
_atom_type_scat_source
C C 0.0033 0.0016 'International Tables Vol C Tables 4.2.6.8 and 6.1.1.4'
H H 0.0000 0.0000 'International Tables Vol C Tables 4.2.6.8 and 6.1.1.4'
N N 0.0061 0.0033 'International Tables Vol C Tables 4.2.6.8 and 6.1.1.4'
Mn Mn 0.3368 0.7283 'International Tables Vol C Tables 4.2.6.8 and 6.1.1.4'
S S 0.1246 0.1234 'International Tables Vol C Tables 4.2.6.8 and 6.1.1.4'
O O 0.0106 0.0060 'International Tables Vol C Tables 4.2.6.8 and 6.1.1.4'

loop_
_geom_angle_atom_site_label_1
_geom_angle_atom_site_label_2
_geom_angle_atom_site_label_3
_geom_angle
_geom_angle_site_symmetry_1
_geom_angle_site_symmetry_3
_geom_angle_publ_flag
N4 Mn1 N5 176.97(13) . . ?
N4 Mn1 O1 93.38(13) . . ?
N5 Mn1 O1 87.88(12) . . ?
N4 Mn1 N1 91.90(12) . . ?
N5 Mn1 N1 90.83(12) . . ?
O1 Mn1 N1 91.60(11) . . ?
N4 Mn1 N2 88.57(13) . . ?
N5 Mn1 N2 88.64(13) . . ?
O1 Mn1 N2 91.35(11) . . ?
N1 Mn1 N2 176.98(11) . . ?
N4 Mn1 S2 87.71(10) . 2_565 ?
N5 Mn1 S2 91.09(9) . 2_565 ?
O1 Mn1 S2 178.46(9) . 2_565 ?
N1 Mn1 S2 87.28(8) . 2_565 ?
N2 Mn1 S2 89.76(8) . 2_565 ?
C19 N4 Mn1 160.8(3) . . ?
N4 C19 S1A 171.4(6) . . ?
N4 C19 S1B 172.6(6) . . ?
S1A C19 S1B 15.9(7) . . ?
C20 N5 Mn1 165.4(3) . . ?
N5 C20 S2 178.7(3) . . ?
C20 S2 Mn1 100.49(11) . 2_565 ?
C5 N1 C1 116.7(3) . . ?
C5 N1 Mn1 123.9(2) . . ?
C1 N1 Mn1 119.3(2) . . ?
N1 C1 C2 123.6(3) . . ?
C1 C2 C3 119.8(3) . . ?
C4 C3 C2 116.6(3) . . ?
C4 C3 C6 119.8(3) . . ?
C2 C3 C6 123.6(3) . . ?
C5 C4 C3 119.8(3) . . ?
N1 C5 C4 123.5(3) . . ?
C6 C6 C3 125.8(4) 2_655 . ?
C7 N2 C11 116.9(4) . . ?
C7 N2 Mn1 121.7(3) . . ?
C11 N2 Mn1 120.6(3) . . ?
N2 C7 C8 122.8(5) . . ?
C9 C8 C7 121.2(5) . . ?
C8 C9 C10 115.7(4) . . ?
C8 C9 C12A 104.7(6) . . ?
C10 C9 C12A 139.4(6) . . ?
C8 C9 C12B 142.4(6) . . ?
C10 C9 C12B 101.8(6) . . ?
C12A C9 C12B 37.7(4) . . ?
C11 C10 C9 120.8(5) . . ?
N2 C11 C10 122.5(5) . . ?
C13B C12A C12B 89.2(10) . . ?
C13B C12A C13A 48.2(7) . . ?
C12B C12A C13A 41.5(6) . . ?
C13B C12A C9 161.7(11) . . ?
C12B C12A C9 72.6(8) . . ?
C13A C12A C9 113.5(7) . . ?
C13B C13A C12B 87.3(9) . . ?
C13B C13A C12A 40.3(6) . . ?
C12B C13A C12A 47.6(7) . . ?
C13B C13A C16 73.1(7) . . ?
C12B C13A C16 159.3(11) . . ?
C12A C13A C16 113.4(7) . . ?
C12A C13B C13A 91.5(9) . . ?
C12A C13B C12B 49.2(7) . . ?
C13A C13B C12B 42.8(6) . . ?
C12A C13B C16 160.3(11) . . ?
C13A C13B C16 68.8(7) . . ?
C12B C13B C16 111.3(8) . . ?
C12A C12B C13A 90.9(9) . . ?
C12A C12B C13B 41.6(6) . . ?
C13A C12B C13B 49.9(7) . . ?
C12A C12B C9 69.7(8) . . ?
C13A C12B C9 158.3(11) . . ?
C13B C12B C9 111.2(8) . . ?
N3 C14 C15 123.4(5) . . ?
C14 C15 C16 120.1(6) . . ?
C17 C16 C15 116.1(4) . . ?
C17 C16 C13A 103.3(6) . . ?
C15 C16 C13A 140.6(6) . . ?
C17 C16 C13B 141.2(6) . . ?
C15 C16 C13B 102.6(6) . . ?
C13A C16 C13B 38.1(4) . . ?
C16 C17 C18 120.5(5) . . ?
N3 C18 C17 123.4(5) . . ?
C18 N3 C14 116.5(4) . . ?
C21 O1 Mn1 131.1(3) . . ?

loop_
_geom_bond_atom_site_label_1
_geom_bond_atom_site_label_2
_geom_bond_distance
_geom_bond_site_symmetry_2
_geom_bond_publ_flag
Mn1 N4 2.159(3) . ?
Mn1 N5 2.182(3) . ?
Mn1 O1 2.186(3) . ?
Mn1 N1 2.271(3) . ?
Mn1 N2 2.286(3) . ?
Mn1 S2 2.7535(11) 2_565 ?
N4 C19 1.149(5) . ?
C19 S1A 1.630(10) . ?
C19 S1B 1.610(10) . ?
N5 C20 1.158(4) . ?
C20 S2 1.637(3) . ?
S2 Mn1 2.7536(11) 2_565 ?
N1 C5 1.326(4) . ?
N1 C1 1.347(4) . ?
C1 C2 1.373(5) . ?
C2 C3 1.394(5) . ?
C3 C4 1.388(5) . ?
C3 C6 1.463(4) . ?
C4 C5 1.388(5) . ?
C6 C6 1.312(7) 2_655 ?
N2 C7 1.343(5) . ?
N2 C11 1.340(5) . ?
C7 C8 1.374(6) . ?
C8 C9 1.371(10) . ?
C9 C10 1.393(9) . ?
C9 C12A 1.526(8) . ?
C9 C12B 1.554(10) . ?
C10 C11 1.380(6) . ?
C12A C13B 0.873(9) . ?
C12A C12B 0.996(11) . ?
C12A C13A 1.349(10) . ?
C13A C13B 1.006(11) . ?
C13A C12B 0.894(10) . ?
C13A C16 1.522(8) . ?
C13B C12B 1.315(10) . ?
C13B C16 1.562(10) . ?
C14 N3 1.338(6) . ?
C14 C15 1.368(7) . ?
C15 C16 1.388(10) . ?
C16 C17 1.377(9) . ?
C17 C18 1.371(6) . ?
C18 N3 1.329(6) . ?
O1 C21 1.400(5) . ?
